data_7114123
loop_
_publ_author_name
'Turner, Boaz'
'Shterenberg, Alexander'
'Kapon, Moshe'
'Botoshansky, Mark'
'Suwinska, Kinga'
'Eichen, Yoav'

_publ_section_title
;
 Self-assembled calix[6]pyrrole capsules: solid-state encapsulation of
 different guests in preorganized calix[6]pyrrole capsules
;
_journal_issue 7
_journal_name_full 'Chemical Communications'
_journal_page_first 726
_journal_paper_doi 10.1039/b111281n
_journal_year 2002
_chemical_formula_sum 'C76 H78 N6 O4'
_chemical_formula_weight 1139.44
_chemical_name_systematic
;
?
;
_space_group_IT_number 148
_symmetry_cell_setting hexagonal
_symmetry_space_group_name_Hall '-R 3'
_symmetry_space_group_name_H-M 'R -3 :H'
_atom_sites_solution_hydrogens mixed
_atom_sites_solution_primary direct
_atom_sites_solution_secondary difmap
_audit_creation_method SHELXL-97
_cell_angle_alpha 90.000(3)
_cell_angle_beta 90.000(4)
_cell_angle_gamma 120.000(1)
_cell_formula_units_Z 6
_cell_length_a 22.5860(6)
_cell_length_b 22.5860(8)
_cell_length_c 24.5560(8)
_cell_measurement_reflns_used 7099
_cell_measurement_temperature 293(2)
_cell_measurement_theta_max 20.816
_cell_measurement_theta_min 2.910
_cell_volume 10848.4(6)
_computing_cell_refinement 'Denzo and Scalepak (Otwinowski & Minor, 1997)'
_computing_data_collection 'Collect data collection software (Nonius B.V., 1998)'
_computing_data_reduction 'Denzo and Scalepak (Otwinowski & Minor, 1997)'
_computing_structure_refinement 'SHELXL-97 (Sheldrick, 1997)'
_computing_structure_solution 'SHELXS-97 (Sheldrick, 1990)'
_diffrn_ambient_temperature 293(2)
_diffrn_detector_area_resol_mean
;
1242 (horizontal) x 1152 (vertical) pixels, CCD pixel size is 22.5 x 22.5 \mm
which gives at the input a pixel of 110 x 110 \mm (with 2 x 2 binning)
;
_diffrn_measured_fraction_theta_full 0.955
_diffrn_measured_fraction_theta_max 0.955
_diffrn_measurement_device_type KappaCCD
_diffrn_measurement_method
;
183 frames via \f rotation and 75 frames via \o rotation
(rotation angle 1\%) and 2*30 s per frame
;
_diffrn_radiation_monochromator graphite
_diffrn_radiation_source 'fine-focus sealed tube'
_diffrn_radiation_type MoK\a
_diffrn_radiation_wavelength 0.71073
_diffrn_radiation_wavelength_id all
_diffrn_reflns_av_R_equivalents 0.056
_diffrn_reflns_av_sigmaI/netI 0.0588
_diffrn_reflns_limit_h_max 22
_diffrn_reflns_limit_h_min -22
_diffrn_reflns_limit_k_max 22
_diffrn_reflns_limit_k_min -22
_diffrn_reflns_limit_l_max 24
_diffrn_reflns_limit_l_min -24
_diffrn_reflns_number 13290
_diffrn_reflns_theta_full 20.74
_diffrn_reflns_theta_max 20.74
_diffrn_reflns_theta_min 3.22
_exptl_absorpt_coefficient_mu 0.065
_exptl_absorpt_correction_type none
_exptl_crystal_colour colourless
_exptl_crystal_density_diffrn 1.046
_exptl_crystal_density_method 'not measured'
_exptl_crystal_description block
_exptl_crystal_F_000 3648
_exptl_crystal_size_max 0.32
_exptl_crystal_size_mid 0.26
_exptl_crystal_size_min 0.20
_refine_diff_density_max 0.044
_refine_diff_density_min -0.016
_refine_diff_density_rms 0.005
_refine_ls_extinction_method none
_refine_ls_goodness_of_fit_ref 1.112
_refine_ls_hydrogen_treatment mixed
_refine_ls_matrix_type full
_refine_ls_number_parameters 292
_refine_ls_number_reflns 2407
_refine_ls_number_restraints 0
_refine_ls_restrained_S_all 1.112
_refine_ls_R_factor_all 0.1365
_refine_ls_R_factor_gt 0.0806
_refine_ls_shift/su_max 1.211
_refine_ls_shift/su_mean 0.070
_refine_ls_structure_factor_coef Fsqd
_refine_ls_weighting_details 'calc w=1/[\s^2^(Fo^2^)+(0.1059P)^2^+0.0934P] where P=(Fo^2^+2Fc^2^)/3'
_refine_ls_weighting_scheme calc
_refine_ls_wR_factor_gt 0.1774
_refine_ls_wR_factor_ref 0.2031
_reflns_number_gt 1728
_reflns_number_total 2407
_reflns_threshold_expression I>2\s(I)
_cod_data_source_file b111281n.txt
_cod_data_source_block calix[6]pyrrole.methanol
_cod_depositor_comments
;
The following automatic conversions were performed:

'_symmetry_cell_setting' value 'Hexagonal' changed to 'hexagonal'
according to
/usr/data/users/saulius/automatic-downloads/retrospective/RSC/lib/dictionaries/cif_core.dic
dictionary named 'cif_core.dic' version 2.4.2 from 2011-04-26.

Automatic conversion script
Id: cif_fix_values 2281 2013-09-26 08:29:07Z andrius 
;
_cod_original_sg_symbol_H-M R-3
_cod_database_code 7114123

loop_
_symmetry_equiv_pos_as_xyz
'x, y, z'
'-y, x-y, z'
'-x+y, -x, z'
'x+2/3, y+1/3, z+1/3'
'-y+2/3, x-y+1/3, z+1/3'
'-x+y+2/3, -x+1/3, z+1/3'
'x+1/3, y+2/3, z+2/3'
'-y+1/3, x-y+2/3, z+2/3'
'-x+y+1/3, -x+2/3, z+2/3'
'-x, -y, -z'
'y, -x+y, -z'
'x-y, x, -z'
'-x+2/3, -y+1/3, -z+1/3'
'y+2/3, -x+y+1/3, -z+1/3'
'x-y+2/3, x+1/3, -z+1/3'
'-x+1/3, -y+2/3, -z+2/3'
'y+1/3, -x+y+2/3, -z+2/3'
'x-y+1/3, x+2/3, -z+2/3'

loop_
_atom_site_label
_atom_site_type_symbol
_atom_site_fract_x
_atom_site_fract_y
_atom_site_fract_z
_atom_site_U_iso_or_equiv
_atom_site_adp_type
_atom_site_occupancy
_atom_site_symmetry_multiplicity
_atom_site_calc_flag
_atom_site_refinement_flags
_atom_site_disorder_assembly
_atom_site_disorder_group
N1 N 0.0833(2) 0.8927(2) 0.21949(19) 0.102(3) Uani 1 1 d . . .
H1 H 0.061(2) 0.875(2) 0.2520(18) 0.096(14) Uiso 1 1 d . . .
C2 C 0.1333(2) 0.9606(3) 0.2130(2) 0.097(3) Uani 1 1 d . . .
C3 C 0.1455(3) 0.9687(3) 0.1586(2) 0.113(3) Uani 1 1 d . . .
H3 H 0.1771 1.0092 0.1417 0.136 Uiso 1 1 calc R . .
C4 C 0.1032(3) 0.9068(3) 0.1319(2) 0.108(3) Uani 1 1 d . . .
H4 H 0.1021 0.8992 0.0946 0.129 Uiso 1 1 calc R . .
C5 C 0.0642(2) 0.8597(2) 0.1699(2) 0.095(3) Uani 1 1 d . . .
C6 C 0.0109(2) 0.7849(2) 0.16465(17) 0.098(3) Uani 1 1 d . . .
N7 N -0.0686(2) 0.8188(3) 0.20972(16) 0.101(3) Uani 1 1 d . . .
H7 H -0.045(2) 0.860(3) 0.1972(19) 0.114(19) Uiso 1 1 d . . .
C8 C -0.0504(3) 0.7702(3) 0.19993(18) 0.096(3) Uani 1 1 d . . .
C9 C -0.0984(3) 0.7125(3) 0.2260(2) 0.113(3) Uani 1 1 d . . .
H9 H -0.0996 0.6707 0.2268 0.135 Uiso 1 1 calc R . .
C10 C -0.1456(3) 0.7269(3) 0.2515(2) 0.118(3) Uani 1 1 d . . .
H10 H -0.1834 0.6964 0.2718 0.142 Uiso 1 1 calc R . .
C11 C -0.1262(3) 0.7941(3) 0.24104(19) 0.100(3) Uani 1 1 d . . .
C12 C -0.1550(2) 0.8373(3) 0.26052(19) 0.103(3) Uani 1 1 d . . .
C13 C -0.0085(3) 0.7721(2) 0.10339(18) 0.097(3) Uani 1 1 d . . .
C14 C -0.0578(3) 0.7827(3) 0.0810(2) 0.109(3) Uani 1 1 d . . .
H14 H -0.0824 0.7957 0.1036 0.131 Uiso 1 1 calc R . .
C15 C -0.0723(3) 0.7748(3) 0.0263(3) 0.134(3) Uani 1 1 d . . .
H15 H -0.1064 0.7820 0.0123 0.160 Uiso 1 1 calc R . .
C16 C -0.0363(4) 0.7561(3) -0.0076(2) 0.138(3) Uani 1 1 d . . .
H16 H -0.0461 0.7501 -0.0447 0.165 Uiso 1 1 calc R . .
C17 C 0.0134(4) 0.7465(3) 0.0132(3) 0.141(3) Uani 1 1 d . . .
H17 H 0.0382 0.7343 -0.0098 0.169 Uiso 1 1 calc R . .
C18 C 0.0280(3) 0.7545(3) 0.0682(2) 0.126(3) Uani 1 1 d . . .
H18 H 0.0628 0.7481 0.0818 0.151 Uiso 1 1 calc R . .
C19 C 0.0383(3) 0.7377(3) 0.18253(18) 0.100(3) Uani 1 1 d . . .
C20 C -0.0005(3) 0.6676(3) 0.1738(2) 0.112(3) Uani 1 1 d . . .
H20 H -0.0434 0.6497 0.1578 0.134 Uiso 1 1 calc R . .
C21 C 0.0231(4) 0.6238(3) 0.1882(3) 0.130(3) Uani 1 1 d . . .
H21 H -0.0037 0.5771 0.1819 0.156 Uiso 1 1 calc R . .
C22 C 0.0853(5) 0.6495(4) 0.2116(3) 0.150(3) Uani 1 1 d . . .
H22 H 0.1006 0.6200 0.2224 0.180 Uiso 1 1 calc R . .
C23 C 0.1259(4) 0.7181(4) 0.2196(3) 0.154(3) Uani 1 1 d . . .
H23 H 0.1694 0.7354 0.2344 0.185 Uiso 1 1 calc R . .
C24 C 0.1020(3) 0.7618(3) 0.2055(2) 0.125(3) Uani 1 1 d . . .
H24 H 0.1295 0.8085 0.2117 0.151 Uiso 1 1 calc R . .
C25 C -0.1016(3) 0.8949(3) 0.2970(2) 0.128(3) Uani 1 1 d . . .
H25A H -0.0877 0.8754 0.3255 0.191 Uiso 1 1 calc R . .
H25B H -0.1213 0.9201 0.3127 0.191 Uiso 1 1 calc R . .
H25C H -0.0626 0.9252 0.2755 0.191 Uiso 1 1 calc R . .
C26 C -0.2212(3) 0.7922(3) 0.2940(2) 0.141(3) Uani 1 1 d . . .
H26A H -0.2532 0.7545 0.2721 0.212 Uiso 1 1 calc R . .
H26B H -0.2413 0.8192 0.3048 0.212 Uiso 1 1 calc R . .
H26C H -0.2100 0.7751 0.3259 0.212 Uiso 1 1 calc R . .
O27 O 0.0153(3) 0.8172(3) 0.3215(2) 0.191(3) Uani 1 1 d . . .
C28 C 0.048(2) 0.7897(9) 0.3505(18) 0.217(19) Uani 0.63(6) 1 d P A 1
H28A H 0.0961 0.8214 0.3510 0.325 Uiso 0.63(6) 1 calc PR A 1
H28B H 0.0393 0.7478 0.3337 0.325 Uiso 0.63(6) 1 calc PR A 1
H28C H 0.0308 0.7806 0.3872 0.325 Uiso 0.63(6) 1 calc PR A 1
C28 C 0.002(4) 0.804(3) 0.3746(14) 0.25(3) Uani 0.37(6) 1 d P A 2
H28D H -0.0466 0.7750 0.3797 0.379 Uiso 0.37(6) 1 calc PR A 2
H28E H 0.0174 0.8456 0.3943 0.379 Uiso 0.37(6) 1 calc PR A 2
H28F H 0.0248 0.7805 0.3880 0.379 Uiso 0.37(6) 1 calc PR A 2
O29 O 0.012(2) 0.9759(19) 0.1708(6) 0.175(8) Uani 0.33 1 d P . .
C30 C 0.0000 1.0000 0.1174(15) 0.236(7) Uani 1 3 d SG . .
H30A H 0.0420 1.0230 0.0972 0.353 Uiso 0.33 1 d PG . .
H30B H -0.0093 1.0332 0.1335 0.353 Uiso 0.33 1 d PG . .
H30C H -0.0367 0.9711 0.0933 0.353 Uiso 0.33 1 d PG . .

loop_
_atom_site_aniso_label
_atom_site_aniso_U_11
_atom_site_aniso_U_22
_atom_site_aniso_U_33
_atom_site_aniso_U_23
_atom_site_aniso_U_13
_atom_site_aniso_U_12
N1 0.110(4) 0.100(4) 0.089(4) 0.007(3) 0.005(3) 0.048(3)
C2 0.095(4) 0.090(4) 0.105(5) 0.004(3) 0.000(3) 0.044(3)
C3 0.122(5) 0.099(4) 0.108(5) 0.014(3) 0.021(3) 0.048(3)
C4 0.124(5) 0.092(4) 0.094(4) 0.004(3) 0.014(3) 0.044(3)
C5 0.104(4) 0.088(4) 0.096(4) 0.002(3) 0.000(3) 0.050(3)
C6 0.106(4) 0.097(4) 0.097(4) 0.004(3) 0.007(3) 0.055(3)
N7 0.107(4) 0.092(4) 0.103(4) 0.012(2) 0.009(2) 0.050(3)
C8 0.112(4) 0.087(4) 0.095(4) 0.011(3) 0.003(3) 0.054(3)
C9 0.131(5) 0.101(4) 0.122(4) 0.015(3) 0.017(3) 0.070(4)
C10 0.127(5) 0.104(5) 0.115(4) 0.018(3) 0.023(3) 0.051(4)
C11 0.103(4) 0.098(4) 0.099(4) 0.010(3) 0.012(3) 0.050(3)
C12 0.112(4) 0.109(4) 0.097(4) 0.007(3) 0.007(3) 0.062(3)
C13 0.113(4) 0.092(4) 0.091(4) 0.005(2) 0.002(3) 0.054(3)
C14 0.117(5) 0.121(5) 0.098(4) 0.003(3) -0.002(3) 0.066(4)
C15 0.146(5) 0.150(6) 0.106(5) 0.008(4) -0.013(4) 0.075(4)
C16 0.192(7) 0.143(5) 0.091(4) 0.009(3) -0.001(4) 0.094(5)
C17 0.204(7) 0.159(6) 0.099(5) 0.003(4) 0.012(4) 0.120(5)
C18 0.163(5) 0.149(5) 0.098(5) 0.004(3) 0.003(3) 0.102(4)
C19 0.115(5) 0.100(5) 0.097(4) 0.008(3) 0.005(3) 0.062(4)
C20 0.125(5) 0.101(5) 0.116(4) 0.005(3) 0.002(3) 0.061(4)
C21 0.153(6) 0.113(5) 0.144(5) 0.012(4) 0.006(4) 0.081(4)
C22 0.179(7) 0.141(7) 0.168(6) 0.013(4) -0.021(5) 0.108(6)
C23 0.155(6) 0.145(7) 0.190(7) -0.004(5) -0.036(5) 0.095(6)
C24 0.128(5) 0.119(5) 0.143(5) -0.004(3) -0.011(4) 0.072(4)
C25 0.150(5) 0.131(5) 0.121(4) -0.023(3) -0.028(3) 0.084(4)
C26 0.149(5) 0.151(5) 0.138(5) 0.032(4) 0.051(4) 0.087(4)
O27 0.222(6) 0.175(5) 0.145(5) 0.037(3) 0.004(4) 0.077(4)
C28 0.24(3) 0.167(12) 0.21(3) 0.045(13) -0.08(2) 0.075(14)
C28 0.27(4) 0.28(4) 0.16(2) 0.10(2) 0.03(3) 0.10(4)
O29 0.20(2) 0.18(3) 0.171(12) 0.023(12) 0.007(14) 0.112(14)
C30 0.214(11) 0.214(11) 0.28(2) 0.000 0.000 0.107(6)

loop_
_atom_type_symbol
_atom_type_description
_atom_type_scat_dispersion_real
_atom_type_scat_dispersion_imag
_atom_type_scat_source
C C 0.0033 0.0016 'International Tables Vol C Tables 4.2.6.8 and 6.1.1.4'
H H 0.0000 0.0000 'International Tables Vol C Tables 4.2.6.8 and 6.1.1.4'
N N 0.0061 0.0033 'International Tables Vol C Tables 4.2.6.8 and 6.1.1.4'
O O 0.0106 0.0060 'International Tables Vol C Tables 4.2.6.8 and 6.1.1.4'

loop_
_geom_angle_atom_site_label_1
_geom_angle_atom_site_label_2
_geom_angle_atom_site_label_3
_geom_angle
_geom_angle_site_symmetry_1
_geom_angle_site_symmetry_3
C5 N1 C2 111.0(4) . .
C3 C2 N1 105.1(4) . .
C3 C2 C12 133.2(5) . 2_675
N1 C2 C12 121.7(4) . 2_675
C2 C3 C4 109.5(5) . .
C5 C4 C3 108.1(5) . .
C4 C5 N1 106.2(4) . .
C4 C5 C6 131.2(5) . .
N1 C5 C6 122.6(4) . .
C5 C6 C8 108.9(4) . .
C5 C6 C19 112.2(4) . .
C8 C6 C19 108.8(4) . .
C5 C6 C13 106.5(4) . .
C8 C6 C13 111.6(4) . .
C19 C6 C13 108.8(4) . .
C11 N7 C8 112.1(4) . .
C9 C8 N7 105.6(4) . .
C9 C8 C6 132.4(5) . .
N7 C8 C6 121.9(4) . .
C8 C9 C10 108.5(4) . .
C11 C10 C9 108.1(4) . .
N7 C11 C10 105.6(5) . .
N7 C11 C12 123.3(5) . .
C10 C11 C12 131.0(5) . .
C2 C12 C11 109.9(4) 3_465 .
C2 C12 C25 110.5(4) 3_465 .
C11 C12 C25 108.9(4) . .
C2 C12 C26 108.7(4) 3_465 .
C11 C12 C26 109.3(4) . .
C25 C12 C26 109.6(4) . .
C14 C13 C18 117.0(4) . .
C14 C13 C6 122.5(5) . .
C18 C13 C6 120.3(5) . .
C13 C14 C15 122.2(5) . .
C16 C15 C14 119.7(6) . .
C17 C16 C15 119.3(6) . .
C16 C17 C18 120.9(6) . .
C17 C18 C13 120.8(5) . .
C24 C19 C20 116.9(5) . .
C24 C19 C6 122.9(5) . .
C20 C19 C6 120.1(5) . .
C21 C20 C19 121.7(5) . .
C22 C21 C20 119.4(6) . .
C21 C22 C23 121.0(6) . .
C22 C23 C24 119.5(6) . .
C19 C24 C23 121.5(6) . .
C28 O27 C28 60(3) . .
O29 O29 O29 60.000(6) 2_675 3_465
O29 O29 C30 65.6(8) 2_675 .
O29 O29 C30 65.6(8) 3_465 .
O29 C30 O29 48.9(15) 2_675 3_465
O29 C30 O29 48.9(15) 2_675 .
O29 C30 O29 48.9(15) 3_465 .

loop_
_geom_bond_atom_site_label_1
_geom_bond_atom_site_label_2
_geom_bond_distance
_geom_bond_site_symmetry_2
N1 C5 1.378(6) .
N1 C2 1.385(6) .
C2 C3 1.358(6) .
C2 C12 1.491(6) 2_675
C3 C4 1.402(7) .
C4 C5 1.357(6) .
C5 C6 1.512(6) .
C6 C8 1.523(6) .
C6 C19 1.540(6) .
C6 C13 1.553(6) .
N7 C11 1.367(6) .
N7 C8 1.372(6) .
C8 C9 1.368(6) .
C9 C10 1.409(6) .
C10 C11 1.376(6) .
C11 C12 1.498(7) .
C12 C2 1.491(6) 3_465
C12 C25 1.544(6) .
C12 C26 1.558(7) .
C13 C14 1.366(6) .
C13 C18 1.383(7) .
C14 C15 1.374(7) .
C15 C16 1.368(8) .
C16 C17 1.347(8) .
C17 C18 1.380(7) .
C19 C24 1.379(7) .
C19 C20 1.390(6) .
C20 C21 1.384(7) .
C21 C22 1.351(8) .
C22 C23 1.363(8) .
C23 C24 1.387(8) .
O27 C28 1.34(3) .
O27 C28 1.38(2) .
O29 O29 1.24(2) 2_675
O29 O29 1.24(2) 3_465
O29 C30 1.49(3) .
C30 O29 1.49(3) 2_675
C30 O29 1.49(3) 3_465

loop_
_geom_hbond_atom_site_label_D
_geom_hbond_atom_site_label_H
_geom_hbond_atom_site_label_A
_geom_hbond_distance_DH
_geom_hbond_distance_HA
_geom_hbond_distance_DA
_geom_hbond_angle_DHA
N1 H1 O27 0.92(4) 2.09(5) 2.988(7) 166(4)
N7 H7 O29 0.87(5) 2.36(6) 3.22(4) 173(4)

loop_
_geom_torsion_atom_site_label_1
_geom_torsion_atom_site_label_2
_geom_torsion_atom_site_label_3
_geom_torsion_atom_site_label_4
_geom_torsion
_geom_torsion_site_symmetry_1
_geom_torsion_site_symmetry_4
C5 N1 C2 C3 -0.9(5) . .
C5 N1 C2 C12 179.8(4) . 2_675
N1 C2 C3 C4 0.4(5) . .
C12 C2 C3 C4 179.6(5) 2_675 .
C2 C3 C4 C5 0.2(6) . .
C3 C4 C5 N1 -0.7(5) . .
C3 C4 C5 C6 -179.0(5) . .
C2 N1 C5 C4 1.0(5) . .
C2 N1 C5 C6 179.5(4) . .
C4 C5 C6 C8 -136.0(5) . .
N1 C5 C6 C8 46.0(6) . .
C4 C5 C6 C19 103.4(6) . .
N1 C5 C6 C19 -74.6(5) . .
C4 C5 C6 C13 -15.5(7) . .
N1 C5 C6 C13 166.4(4) . .
C11 N7 C8 C9 0.1(5) . .
C11 N7 C8 C6 178.2(4) . .
C5 C6 C8 C9 -151.7(5) . .
C19 C6 C8 C9 -29.1(7) . .
C13 C6 C8 C9 91.0(6) . .
C5 C6 C8 N7 30.7(6) . .
C19 C6 C8 N7 153.3(4) . .
C13 C6 C8 N7 -86.6(5) . .
N7 C8 C9 C10 0.1(5) . .
C6 C8 C9 C10 -177.8(5) . .
C8 C9 C10 C11 -0.2(6) . .
C8 N7 C11 C10 -0.2(5) . .
C8 N7 C11 C12 176.4(4) . .
C9 C10 C11 N7 0.3(5) . .
C9 C10 C11 C12 -176.0(5) . .
N7 C11 C12 C2 59.7(6) . 3_465
C10 C11 C12 C2 -124.6(5) . 3_465
N7 C11 C12 C25 -61.4(6) . .
C10 C11 C12 C25 114.2(6) . .
N7 C11 C12 C26 178.9(4) . .
C10 C11 C12 C26 -5.4(7) . .
C5 C6 C13 C14 -86.5(5) . .
C8 C6 C13 C14 32.2(6) . .
C19 C6 C13 C14 152.4(4) . .
C5 C6 C13 C18 88.3(5) . .
C8 C6 C13 C18 -153.0(5) . .
C19 C6 C13 C18 -32.8(6) . .
C18 C13 C14 C15 1.6(7) . .
C6 C13 C14 C15 176.5(5) . .
C13 C14 C15 C16 -0.4(9) . .
C14 C15 C16 C17 -0.7(9) . .
C15 C16 C17 C18 0.6(10) . .
C16 C17 C18 C13 0.5(9) . .
C14 C13 C18 C17 -1.6(8) . .
C6 C13 C18 C17 -176.7(5) . .
C5 C6 C19 C24 5.8(6) . .
C8 C6 C19 C24 -114.8(5) . .
C13 C6 C19 C24 123.4(5) . .
C5 C6 C19 C20 -171.6(4) . .
C8 C6 C19 C20 67.8(5) . .
C13 C6 C19 C20 -54.0(5) . .
C24 C19 C20 C21 1.0(7) . .
C6 C19 C20 C21 178.6(4) . .
C19 C20 C21 C22 0.2(8) . .
C20 C21 C22 C23 -2.0(10) . .
C21 C22 C23 C24 2.6(11) . .
C20 C19 C24 C23 -0.4(8) . .
C6 C19 C24 C23 -177.9(5) . .
C22 C23 C24 C19 -1.3(10) . .
O29 O29 C30 O29 66.6(5) 3_465 2_675
O29 O29 C30 O29 -66.6(5) 2_675 3_465
